data_7208520
loop_
_publ_author_name
'Aaker\"oy, Christer B.'
'Chopade, Prashant D.'
'Ganser, Claudia'
'Rajbanshi, Arbin'
'Desper, John'

_publ_section_title
;
 Exploring the structural landscape of 2-aminopyrazines via
 co-crystallizations
;
_journal_issue 18
_journal_name_full CrystEngComm
_journal_page_first 5845
_journal_paper_doi 10.1039/c2ce25516b
_journal_volume 14
_journal_year 2012
_chemical_formula_moiety
;
(C4 H5 N3) (C10 H18 O4)
;
_chemical_formula_sum 'C14 H23 N3 O4'
_chemical_formula_weight 297.35
_chemical_name_systematic
;
D4 2-aminopyrazine, HOOC-(CH2)8-COOH
;
_space_group_IT_number 2
_symmetry_cell_setting triclinic
_symmetry_space_group_name_Hall '-P 1'
_symmetry_space_group_name_H-M 'P -1'
_atom_sites_solution_hydrogens geom
_atom_sites_solution_primary direct
_atom_sites_solution_secondary difmap
_audit_creation_method SHELXL-97
_cell_angle_alpha 92.984(4)
_cell_angle_beta 91.952(5)
_cell_angle_gamma 98.570(5)
_cell_formula_units_Z 1
_cell_length_a 5.7935(6)
_cell_length_b 7.5090(8)
_cell_length_c 8.7271(8)
_cell_measurement_reflns_used 4985
_cell_measurement_temperature 120(2)
_cell_measurement_theta_max 33.16
_cell_measurement_theta_min 2.75
_cell_volume 374.57(7)
_computing_cell_refinement 'Bruker SAINT'
_computing_data_collection 'Bruker APEX2'
_computing_data_reduction 'Bruker SAINT'
_computing_molecular_graphics 'Bruker SHELXTL'
_computing_publication_material 'Bruker SHELXTL'
_computing_structure_refinement 'SHELXL-97 (Sheldrick, 1997)'
_computing_structure_solution 'SHELXS-97 (Sheldrick, 1990)'
_diffrn_ambient_temperature 120(2)
_diffrn_measured_fraction_theta_full 0.963
_diffrn_measured_fraction_theta_max 0.963
_diffrn_measurement_device_type 'Bruker APEX-II CCD'
_diffrn_measurement_method '\w scans'
_diffrn_radiation_monochromator graphite
_diffrn_radiation_source 'fine-focus sealed tube'
_diffrn_radiation_type MoK\a
_diffrn_radiation_wavelength 0.71073
_diffrn_reflns_av_R_equivalents 0.0203
_diffrn_reflns_av_sigmaI/netI 0.0188
_diffrn_reflns_limit_h_max 8
_diffrn_reflns_limit_h_min -8
_diffrn_reflns_limit_k_max 11
_diffrn_reflns_limit_k_min -9
_diffrn_reflns_limit_l_max 13
_diffrn_reflns_limit_l_min -12
_diffrn_reflns_number 9562
_diffrn_reflns_theta_full 33.13
_diffrn_reflns_theta_max 33.13
_diffrn_reflns_theta_min 2.75
_diffrn_standards_number 0
_exptl_absorpt_coefficient_mu 0.097
_exptl_absorpt_correction_type none
_exptl_crystal_colour colourless
_exptl_crystal_density_diffrn 1.318
_exptl_crystal_density_method 'not measured'
_exptl_crystal_description plate
_exptl_crystal_F_000 160
_exptl_crystal_size_max 0.36
_exptl_crystal_size_mid 0.28
_exptl_crystal_size_min 0.12
_refine_diff_density_max 0.495
_refine_diff_density_min -0.225
_refine_diff_density_rms 0.047
_refine_ls_extinction_method none
_refine_ls_goodness_of_fit_ref 1.069
_refine_ls_hydrogen_treatment mixed
_refine_ls_matrix_type full
_refine_ls_number_parameters 109
_refine_ls_number_reflns 2756
_refine_ls_number_restraints 0
_refine_ls_restrained_S_all 1.069
_refine_ls_R_factor_all 0.0535
_refine_ls_R_factor_gt 0.0454
_refine_ls_shift/su_max 0.000
_refine_ls_shift/su_mean 0.000
_refine_ls_structure_factor_coef Fsqd
_refine_ls_weighting_details 'calc w=1/[\s^2^(Fo^2^)+(0.0650P)^2^+0.1000P] where P=(Fo^2^+2Fc^2^)/3'
_refine_ls_weighting_scheme calc
_refine_ls_wR_factor_gt 0.1307
_refine_ls_wR_factor_ref 0.1366
_reflns_number_gt 2325
_reflns_number_total 2756
_reflns_threshold_expression >2sigma(I)
_cod_data_source_file c2ce25516b.txt
_cod_data_source_block B1.A29
_cod_depositor_comments
;
The following automatic conversions were performed:

'_symmetry_cell_setting' value 'Triclinic' changed to 'triclinic'
according to /home/saulius/struct/CIF-dictionaries/cif_core.dic
dictionary named 'cif_core.dic' version 2.4.1 from 2010-06-29.

Automatic conversion script
Id: cif_fix_values 1891 2012-01-12 08:04:46Z andrius 
;
_cod_original_sg_symbol_H-M P-1
_cod_database_code 7208520

loop_
_symmetry_equiv_pos_as_xyz
'x, y, z'
'-x, -y, -z'

loop_
_atom_site_label
_atom_site_type_symbol
_atom_site_fract_x
_atom_site_fract_y
_atom_site_fract_z
_atom_site_U_iso_or_equiv
_atom_site_adp_type
_atom_site_occupancy
_atom_site_symmetry_multiplicity
_atom_site_calc_flag
_atom_site_refinement_flags
_atom_site_disorder_assembly
_atom_site_disorder_group
N11 N 0.81819(14) 0.92661(11) 0.89764(9) 0.02232(17) Uani 1 1 d . . .
C12A C 1.02394(17) 1.00168(12) 0.84687(10) 0.02196(18) Uani 0.50 1 d P A 1
N12 N 1.0443(3) 1.0102(2) 0.69908(18) 0.0229(3) Uani 0.50 1 d P A 1
H12A H 0.928(5) 0.961(4) 0.643(3) 0.028 Uiso 0.50 1 d P B 1
H12B H 1.168(5) 1.058(4) 0.670(3) 0.028 Uiso 0.50 1 d P C 1
C12B C 1.02394(17) 1.00168(12) 0.84687(10) 0.02196(18) Uani 0.50 1 d P A 2
H12 H 1.0464 1.0052 0.7397 0.026 Uiso 0.50 1 calc PR A 2
C13 C 1.20554(16) 1.07486(13) 0.95170(11) 0.02316(19) Uani 1 1 d . . .
H13 H 1.3504 1.1273 0.9139 0.028 Uiso 1 1 calc R A 1
C21 C 0.48581(17) 0.76210(13) 0.56748(10) 0.02297(19) Uani 1 1 d . . .
O21 O 0.45417(13) 0.76324(11) 0.71629(8) 0.02959(18) Uani 1 1 d . . .
H21 H 0.584(3) 0.829(2) 0.7629(18) 0.036 Uiso 1 1 d . . .
O22 O 0.66536(15) 0.83119(13) 0.51329(9) 0.0397(2) Uani 1 1 d . . .
C22 C 0.27960(16) 0.66334(13) 0.47434(10) 0.02245(18) Uani 1 1 d . . .
H22A H 0.1410 0.7212 0.4977 0.027 Uiso 1 1 calc R . .
H22B H 0.2486 0.5379 0.5068 0.027 Uiso 1 1 calc R . .
C23 C 0.30785(16) 0.65785(12) 0.30205(10) 0.02160(18) Uani 1 1 d . . .
H23A H 0.4467 0.6010 0.2774 0.026 Uiso 1 1 calc R . .
H23B H 0.3342 0.7826 0.2678 0.026 Uiso 1 1 calc R . .
C24 C 0.09362(16) 0.55270(12) 0.21589(9) 0.02143(18) Uani 1 1 d . . .
H24A H 0.0702 0.4275 0.2492 0.026 Uiso 1 1 calc R . .
H24B H -0.0453 0.6078 0.2439 0.026 Uiso 1 1 calc R . .
C25 C 0.11087(16) 0.54759(12) 0.04248(10) 0.02135(18) Uani 1 1 d . . .
H25A H 0.2432 0.4850 0.0137 0.026 Uiso 1 1 calc R . .
H25B H 0.1445 0.6727 0.0096 0.026 Uiso 1 1 calc R . .

loop_
_atom_site_aniso_label
_atom_site_aniso_U_11
_atom_site_aniso_U_22
_atom_site_aniso_U_33
_atom_site_aniso_U_23
_atom_site_aniso_U_13
_atom_site_aniso_U_12
N11 0.0229(4) 0.0239(4) 0.0192(3) -0.0004(3) -0.0037(3) 0.0018(3)
C12A 0.0240(4) 0.0241(4) 0.0173(4) 0.0006(3) -0.0023(3) 0.0031(3)
N12 0.0192(7) 0.0325(8) 0.0151(6) 0.0010(5) 0.0005(5) -0.0021(6)
C12B 0.0240(4) 0.0241(4) 0.0173(4) 0.0006(3) -0.0023(3) 0.0031(3)
C13 0.0213(4) 0.0258(4) 0.0215(4) 0.0012(3) -0.0016(3) 0.0013(3)
C21 0.0236(4) 0.0248(4) 0.0191(4) -0.0011(3) -0.0042(3) 0.0009(3)
O21 0.0249(3) 0.0427(4) 0.0176(3) -0.0039(3) -0.0045(2) -0.0034(3)
O22 0.0318(4) 0.0557(5) 0.0243(4) 0.0001(3) -0.0021(3) -0.0161(4)
C22 0.0212(4) 0.0275(4) 0.0163(4) -0.0014(3) -0.0031(3) -0.0022(3)
C23 0.0215(4) 0.0255(4) 0.0162(4) 0.0003(3) -0.0025(3) -0.0007(3)
C24 0.0227(4) 0.0246(4) 0.0152(3) 0.0001(3) -0.0025(3) -0.0012(3)
C25 0.0231(4) 0.0239(4) 0.0155(4) -0.0002(3) -0.0022(3) -0.0005(3)

loop_
_atom_type_symbol
_atom_type_description
_atom_type_scat_dispersion_real
_atom_type_scat_dispersion_imag
_atom_type_scat_source
C C 0.0033 0.0016 'International Tables Vol C Tables 4.2.6.8 and 6.1.1.4'
H H 0.0000 0.0000 'International Tables Vol C Tables 4.2.6.8 and 6.1.1.4'
N N 0.0061 0.0033 'International Tables Vol C Tables 4.2.6.8 and 6.1.1.4'
O O 0.0106 0.0060 'International Tables Vol C Tables 4.2.6.8 and 6.1.1.4'

loop_
_geom_angle_atom_site_label_1
_geom_angle_atom_site_label_2
_geom_angle_atom_site_label_3
_geom_angle
_geom_angle_site_symmetry_1
_geom_angle_site_symmetry_3
C13 N11 C12A 117.94(8) 2_777 .
N12 C12A N11 118.02(11) . .
N12 C12A C13 121.93(11) . .
N11 C12A C13 119.99(8) . .
C12A N12 H12A 116.5(19) . .
C12A N12 H12B 117(2) . .
H12A N12 H12B 126(3) . .
N11 C13 C12A 122.07(9) 2_777 .
N11 C13 H13 119.0 2_777 .
C12A C13 H13 119.0 . .
O22 C21 O21 123.02(9) . .
O22 C21 C22 124.21(9) . .
O21 C21 C22 112.75(8) . .
C21 O21 H21 106.7(10) . .
C21 C22 C23 114.74(8) . .
C21 C22 H22A 108.6 . .
C23 C22 H22A 108.6 . .
C21 C22 H22B 108.6 . .
C23 C22 H22B 108.6 . .
H22A C22 H22B 107.6 . .
C22 C23 C24 111.59(7) . .
C22 C23 H23A 109.3 . .
C24 C23 H23A 109.3 . .
C22 C23 H23B 109.3 . .
C24 C23 H23B 109.3 . .
H23A C23 H23B 108.0 . .
C25 C24 C23 113.57(7) . .
C25 C24 H24A 108.9 . .
C23 C24 H24A 108.9 . .
C25 C24 H24B 108.9 . .
C23 C24 H24B 108.9 . .
H24A C24 H24B 107.7 . .
C24 C25 C25 112.99(9) . 2_565
C24 C25 H25A 109.0 . .
C25 C25 H25A 109.0 2_565 .
C24 C25 H25B 109.0 . .
C25 C25 H25B 109.0 2_565 .
H25A C25 H25B 107.8 . .

loop_
_geom_bond_atom_site_label_1
_geom_bond_atom_site_label_2
_geom_bond_distance
_geom_bond_site_symmetry_2
N11 C13 1.3270(12) 2_777
N11 C12A 1.3404(13) .
C12A N12 1.3032(17) .
C12A C13 1.3985(13) .
N12 H12A 0.85(3) .
N12 H12B 0.81(3) .
C13 N11 1.3270(12) 2_777
C13 H13 0.9500 .
C21 O22 1.2137(13) .
C21 O21 1.3175(11) .
C21 C22 1.4984(12) .
O21 H21 0.905(17) .
C22 C23 1.5172(12) .
C22 H22A 0.9900 .
C22 H22B 0.9900 .
C23 C24 1.5204(12) .
C23 H23A 0.9900 .
C23 H23B 0.9900 .
C24 C25 1.5190(12) .
C24 H24A 0.9900 .
C24 H24B 0.9900 .
C25 C25 1.5222(17) 2_565
C25 H25A 0.9900 .
C25 H25B 0.9900 .

loop_
_geom_hbond_atom_site_label_D
_geom_hbond_atom_site_label_H
_geom_hbond_atom_site_label_A
_geom_hbond_distance_DH
_geom_hbond_distance_HA
_geom_hbond_distance_DA
_geom_hbond_angle_DHA
_geom_hbond_site_symmetry_A
O21 H21 N11 0.905(17) 1.809(17) 2.6939(11) 165.2(14) .
N12 H12A O22 0.85(3) 1.97(3) 2.8120(18) 177(3) .
N12 H12B O22 0.81(3) 2.05(3) 2.7437(18) 144(3) 2_776

loop_
_geom_torsion_atom_site_label_1
_geom_torsion_atom_site_label_2
_geom_torsion_atom_site_label_3
_geom_torsion_atom_site_label_4
_geom_torsion
_geom_torsion_site_symmetry_1
_geom_torsion_site_symmetry_4
C13 N11 C12A N12 -177.12(11) 2_777 .
C13 N11 C12A C13 0.17(15) 2_777 .
N12 C12A C13 N11 177.00(12) . 2_777
N11 C12A C13 N11 -0.18(16) . 2_777
O22 C21 C22 C23 -1.18(15) . .
O21 C21 C22 C23 -179.85(8) . .
C21 C22 C23 C24 178.98(8) . .
C22 C23 C24 C25 178.46(8) . .
C23 C24 C25 C25 -176.27(9) . 2_565
